data_4303260
loop_
_publ_author_name
'Michael R. Kember'
'Andrew J. P. White'
'Charlotte K. Williams'

_publ_section_title
;
Di- and Tri-Zinc Catalysts for the Low-Pressure Copolymerization of CO2 and
Cyclohexene Oxide
;
_journal_name_full 'Inorganic Chemistry'
_journal_page_first 9535
_journal_page_last 9542
_journal_paper_doi 10.1021/ic901109e
_journal_volume 48
_journal_year 2009
_chemical_formula_moiety 'C42 H66 N4 O10 Zn3, C7 H8'
_chemical_formula_sum 'C49 H74 N4 O10 Zn3'
_chemical_formula_weight 1075.23
_chemical_name_systematic
; 
 ? 
;
_space_group_IT_number 2
_symmetry_cell_setting triclinic
_symmetry_space_group_name_Hall '-P 1'
_symmetry_space_group_name_H-M 'P -1'
_atom_sites_solution_hydrogens geom
_atom_sites_solution_primary direct
_atom_sites_solution_secondary difmap
_audit_creation_method SHELXL-97
_cell_angle_alpha 76.4901(16)
_cell_angle_beta 78.5010(13)
_cell_angle_gamma 80.1700(15)
_cell_formula_units_Z 2
_cell_length_a 10.08917(16)
_cell_length_b 13.7070(3)
_cell_length_c 19.7768(3)
_cell_measurement_reflns_used 22049
_cell_measurement_temperature 173(2)
_cell_measurement_theta_max 32.1741
_cell_measurement_theta_min 3.8413
_cell_volume 2583.71(8)
_computing_cell_refinement 'CrysAlis RED, Oxford Diffraction Ltd'
_computing_data_collection 'CrysAlis CCD, Oxford Diffraction Ltd'
_computing_data_reduction 'CrysAlis RED, Oxford Diffraction Ltd'
_computing_molecular_graphics 'Bruker SHELXTL'
_computing_publication_material 'Bruker SHELXTL'
_computing_structure_refinement 'SHELXL-97 (Sheldrick, 1997)'
_computing_structure_solution 'SHELXS-97 (Sheldrick, 1990)'
_diffrn_ambient_temperature 173(2)
_diffrn_detector_area_resol_mean 15.9863
_diffrn_measured_fraction_theta_full 0.971
_diffrn_measured_fraction_theta_max 0.862
_diffrn_measurement_device_type 'OD Xcalibur 3'
_diffrn_measurement_method 'phi and omega scans'
_diffrn_radiation_monochromator graphite
_diffrn_radiation_source 'Enhance (Mo) X-ray Source'
_diffrn_radiation_type MoK\a
_diffrn_radiation_wavelength 0.71073
_diffrn_reflns_av_R_equivalents 0.0275
_diffrn_reflns_av_sigmaI/netI 0.0402
_diffrn_reflns_limit_h_max 15
_diffrn_reflns_limit_h_min -14
_diffrn_reflns_limit_k_max 19
_diffrn_reflns_limit_k_min -20
_diffrn_reflns_limit_l_max 29
_diffrn_reflns_limit_l_min -26
_diffrn_reflns_number 35533
_diffrn_reflns_theta_full 25.00
_diffrn_reflns_theta_max 32.28
_diffrn_reflns_theta_min 3.85
_diffrn_standards_number 0
_exptl_absorpt_coefficient_mu 1.439
_exptl_absorpt_correction_T_max 1.00000
_exptl_absorpt_correction_T_min 0.84271
_exptl_absorpt_correction_type multi-scan
_exptl_absorpt_process_details
; 
CrysAlis RED, Oxford Diffraction Ltd., 
Version 1.171.32.5 (release 08-05-2007 CrysAlis171 .NET) 
(compiled May  8 2007,13:10:02) 
Empirical absorption correction using spherical harmonics, 
implemented in SCALE3 ABSPACK scaling algorithm. 
;
_exptl_crystal_colour Colourless
_exptl_crystal_density_diffrn 1.382
_exptl_crystal_density_method 'not measured'
_exptl_crystal_description blocks
_exptl_crystal_F_000 1132
_exptl_crystal_size_max 0.38
_exptl_crystal_size_mid 0.35
_exptl_crystal_size_min 0.15
_refine_diff_density_max 1.002
_refine_diff_density_min -0.593
_refine_diff_density_rms 0.087
_refine_ls_extinction_method none
_refine_ls_goodness_of_fit_ref 1.084
_refine_ls_hydrogen_treatment mixed
_refine_ls_matrix_type full
_refine_ls_number_parameters 639
_refine_ls_number_reflns 15840
_refine_ls_number_restraints 178
_refine_ls_restrained_S_all 1.085
_refine_ls_R_factor_all 0.0565
_refine_ls_R_factor_gt 0.0388
_refine_ls_shift/su_max 0.001
_refine_ls_shift/su_mean 0.000
_refine_ls_structure_factor_coef Fsqd
_refine_ls_weighting_details 'calc w=1/[\s^2^(Fo^2^)+(0.0597P)^2^+1.3557P] where P=(Fo^2^+2Fc^2^)/3'
_refine_ls_weighting_scheme calc
_refine_ls_wR_factor_gt 0.1002
_refine_ls_wR_factor_ref 0.1173
_reflns_number_gt 12201
_reflns_number_total 15840
_reflns_threshold_expression >2sigma(I)
_cod_data_source_file ic901109e_si_002_1.cif
_cod_data_source_block '[L1Zn3(OAc)4]'
_cod_depositor_comments
;
The following automatic conversions were performed:
'_symmetry_cell_setting' value 'Triclinic' changed to 'triclinic'
according to '/home/saulius/struct/CIF-dictionaries/cif_core.dic'
dictionary named 'cif_core.dic' version 2.4.1 from 2010-06-29.

Automatic conversion script
Id: cif_fix_enum 1527 2010-12-29 10:47:43Z saulius 
;
_cod_database_code 4303260

loop_
_symmetry_equiv_pos_as_xyz
'x, y, z'
'-x, -y, -z'

loop_
_atom_site_label
_atom_site_type_symbol
_atom_site_fract_x
_atom_site_fract_y
_atom_site_fract_z
_atom_site_U_iso_or_equiv
_atom_site_adp_type
_atom_site_occupancy
_atom_site_symmetry_multiplicity
_atom_site_calc_flag
_atom_site_refinement_flags
_atom_site_disorder_assembly
_atom_site_disorder_group
Zn1 Zn 0.96674(2) 0.163650(17) 0.288994(11) 0.02065(6) Uani 1 1 d . . .
Zn2 Zn 0.79411(2) 0.373470(17) 0.249708(12) 0.02143(6) Uani 1 1 d . . .
Zn3 Zn 1.14862(3) 0.34250(2) 0.218170(13) 0.02755(6) Uani 1 1 d . . .
O1 O 0.98527(14) 0.29970(10) 0.19706(7) 0.0205(3) Uani 1 1 d . . .
C1 C 0.9848(2) 0.28443(15) 0.13123(10) 0.0211(3) Uani 1 1 d . . .
C2 C 1.0485(2) 0.19484(16) 0.11068(10) 0.0251(4) Uani 1 1 d . . .
C3 C 1.1439(2) 0.11991(16) 0.15387(10) 0.0276(4) Uani 1 1 d . . .
H3A H 1.1937 0.0699 0.1258 0.033 Uiso 1 1 calc R . .
H3B H 1.2120 0.1563 0.1640 0.033 Uiso 1 1 calc R . .
N4 N 1.07254(18) 0.06605(13) 0.22079(9) 0.0232(3) Uani 1 1 d D . .
H4 H 1.0007(16) 0.0436(18) 0.2115(13) 0.026(6) Uiso 1 1 d D . .
C5 C 1.1646(2) -0.02015(16) 0.25402(11) 0.0273(4) Uani 1 1 d . . .
H5A H 1.2327 0.0066 0.2721 0.033 Uiso 1 1 calc R . .
H5B H 1.2146 -0.0578 0.2176 0.033 Uiso 1 1 calc R . .
C6 C 1.0903(2) -0.09368(15) 0.31474(11) 0.0272(4) Uani 1 1 d . . .
C7 C 1.0376(2) -0.04879(15) 0.38040(10) 0.0261(4) Uani 1 1 d . . .
H7A H 1.0004 -0.1023 0.4191 0.031 Uiso 1 1 calc R . .
H7B H 1.1158 -0.0289 0.3949 0.031 Uiso 1 1 calc R . .
N8 N 0.93113(18) 0.04005(13) 0.37222(9) 0.0230(3) Uani 1 1 d D . .
H8 H 0.8564(18) 0.015(2) 0.3690(16) 0.042(8) Uiso 1 1 d D . .
C9 C 0.8940(2) 0.07708(16) 0.43916(10) 0.0256(4) Uani 1 1 d . . .
H9A H 0.9702 0.1100 0.4447 0.031 Uiso 1 1 calc R . .
H9B H 0.8830 0.0183 0.4789 0.031 Uiso 1 1 calc R . .
C10 C 0.7656(2) 0.15077(16) 0.44374(10) 0.0232(4) Uani 1 1 d . . .
C11 C 0.7542(2) 0.24608(15) 0.39799(10) 0.0213(3) Uani 1 1 d . . .
O11 O 0.84782(14) 0.27110(10) 0.34008(7) 0.0209(3) Uani 1 1 d . . .
C12 C 0.6439(2) 0.31794(16) 0.41772(10) 0.0247(4) Uani 1 1 d . . .
C13 C 0.6365(2) 0.42688(16) 0.38062(11) 0.0286(4) Uani 1 1 d . . .
H13A H 0.5606 0.4667 0.4066 0.034 Uiso 1 1 calc R . .
H13B H 0.7222 0.4524 0.3813 0.034 Uiso 1 1 calc R . .
N14 N 0.61543(19) 0.44310(13) 0.30656(9) 0.0266(4) Uani 1 1 d D . .
H14 H 0.5482(19) 0.4073(18) 0.3070(15) 0.035(7) Uiso 1 1 d D . .
C15 C 0.5731(3) 0.55172(17) 0.28028(13) 0.0351(5) Uani 1 1 d . . .
H15A H 0.6429 0.5904 0.2862 0.042 Uiso 1 1 calc R . .
H15B H 0.4866 0.5727 0.3100 0.042 Uiso 1 1 calc R . .
C16 C 0.5527(2) 0.58098(18) 0.20323(12) 0.0340(5) Uani 1 1 d . . .
C17 C 0.6887(2) 0.57120(16) 0.15318(12) 0.0295(4) Uani 1 1 d . . .
H17A H 0.6741 0.6059 0.1049 0.035 Uiso 1 1 calc R . .
H17B H 0.7534 0.6067 0.1670 0.035 Uiso 1 1 calc R . .
N18 N 0.75159(17) 0.46614(13) 0.15176(9) 0.0230(3) Uani 1 1 d D . .
H18 H 0.6902(19) 0.4309(16) 0.1443(13) 0.027(6) Uiso 1 1 d D . .
C19 C 0.8745(2) 0.46418(15) 0.09655(10) 0.0242(4) Uani 1 1 d . . .
H19A H 0.9489 0.4880 0.1118 0.029 Uiso 1 1 calc R . .
H19B H 0.8539 0.5110 0.0525 0.029 Uiso 1 1 calc R . .
C20 C 0.9208(2) 0.35996(15) 0.08255(10) 0.0232(4) Uani 1 1 d . . .
C21 C 0.9047(2) 0.33893(16) 0.01930(10) 0.0283(4) Uani 1 1 d . A .
H21A H 0.8599 0.3903 -0.0129 0.034 Uiso 1 1 calc R . .
C22 C 0.9521(3) 0.24512(17) 0.00183(11) 0.0339(5) Uani 1 1 d D . .
C23 C 1.0294(3) 0.17591(17) 0.04725(11) 0.0322(5) Uani 1 1 d . A .
H23A H 1.0704 0.1136 0.0345 0.039 Uiso 1 1 calc R . .
C24 C 0.9426(7) 0.2176(4) -0.0675(2) 0.0316(11) Uani 0.575(6) 1 d PD A 1
C25 C 1.0767(7) 0.1733(6) -0.1058(3) 0.086(3) Uani 0.575(6) 1 d PDU A 1
H25A H 1.1524 0.1876 -0.0869 0.129 Uiso 0.575(6) 1 calc PR A 1
H25B H 1.0855 0.2037 -0.1563 0.129 Uiso 0.575(6) 1 calc PR A 1
H25C H 1.0788 0.0999 -0.0989 0.129 Uiso 0.575(6) 1 calc PR A 1
C26 C 0.8832(9) 0.3071(4) -0.1176(3) 0.063(2) Uani 0.575(6) 1 d PDU A 1
H26A H 0.9572 0.3405 -0.1495 0.095 Uiso 0.575(6) 1 calc PR A 1
H26B H 0.8254 0.3549 -0.0907 0.095 Uiso 0.575(6) 1 calc PR A 1
H26C H 0.8283 0.2842 -0.1450 0.095 Uiso 0.575(6) 1 calc PR A 1
C27 C 0.8484(9) 0.1369(5) -0.0472(3) 0.082(3) Uani 0.575(6) 1 d PDU A 1
H27A H 0.9026 0.0699 -0.0409 0.124 Uiso 0.575(6) 1 calc PR A 1
H27B H 0.7943 0.1442 -0.0845 0.124 Uiso 0.575(6) 1 calc PR A 1
H27C H 0.7872 0.1444 -0.0030 0.124 Uiso 0.575(6) 1 calc PR A 1
C24' C 0.8965(7) 0.2237(6) -0.0609(4) 0.033(2) Uiso 0.425(6) 1 d PDU A 2
C25' C 0.7423(7) 0.2442(6) -0.0556(5) 0.063(2) Uiso 0.425(6) 1 d PDU A 2
H25D H 0.7038 0.2832 -0.0189 0.094 Uiso 0.425(6) 1 calc PR A 2
H25E H 0.7046 0.1798 -0.0435 0.094 Uiso 0.425(6) 1 calc PR A 2
H25F H 0.7189 0.2828 -0.1009 0.094 Uiso 0.425(6) 1 calc PR A 2
C26' C 0.9620(9) 0.2909(7) -0.1255(5) 0.061(2) Uiso 0.425(6) 1 d PDU A 2
H26D H 1.0614 0.2778 -0.1285 0.091 Uiso 0.425(6) 1 calc PR A 2
H26E H 0.9307 0.3618 -0.1229 0.091 Uiso 0.425(6) 1 calc PR A 2
H26F H 0.9369 0.2770 -0.1674 0.091 Uiso 0.425(6) 1 calc PR A 2
C27' C 0.9415(8) 0.1137(5) -0.0682(4) 0.0444(16) Uiso 0.425(6) 1 d PDU A 2
H27D H 1.0410 0.0991 -0.0730 0.067 Uiso 0.425(6) 1 calc PR A 2
H27E H 0.9123 0.1031 -0.1100 0.067 Uiso 0.425(6) 1 calc PR A 2
H27F H 0.8998 0.0685 -0.0262 0.067 Uiso 0.425(6) 1 calc PR A 2
C28 C 0.9763(3) -0.13008(19) 0.29083(13) 0.0373(5) Uani 1 1 d . . .
H28A H 1.0133 -0.1583 0.2487 0.056 Uiso 1 1 calc R . .
H28B H 0.9056 -0.0730 0.2798 0.056 Uiso 1 1 calc R . .
H28C H 0.9366 -0.1823 0.3286 0.056 Uiso 1 1 calc R . .
C29 C 1.1962(3) -0.18451(19) 0.33600(14) 0.0426(6) Uani 1 1 d . . .
H29A H 1.2702 -0.1615 0.3512 0.064 Uiso 1 1 calc R . .
H29B H 1.2335 -0.2164 0.2955 0.064 Uiso 1 1 calc R . .
H29C H 1.1528 -0.2337 0.3748 0.064 Uiso 1 1 calc R . .
C30 C 0.6620(2) 0.12537(16) 0.50031(10) 0.0257(4) Uani 1 1 d . . .
H30A H 0.6705 0.0592 0.5288 0.031 Uiso 1 1 calc R . .
C31 C 0.5471(2) 0.19237(17) 0.51679(10) 0.0263(4) Uani 1 1 d . . .
C32 C 0.5432(2) 0.28978(17) 0.47508(11) 0.0281(4) Uani 1 1 d . . .
H32A H 0.4686 0.3391 0.4863 0.034 Uiso 1 1 calc R . .
C33 C 0.4284(2) 0.16255(19) 0.57582(11) 0.0317(5) Uani 1 1 d . . .
C34 C 0.4564(3) 0.0553(2) 0.61741(15) 0.0526(8) Uani 1 1 d . . .
H34A H 0.5362 0.0495 0.6401 0.079 Uiso 1 1 calc R . .
H34B H 0.4743 0.0079 0.5855 0.079 Uiso 1 1 calc R . .
H34C H 0.3769 0.0393 0.6535 0.079 Uiso 1 1 calc R . .
C35 C 0.3978(3) 0.2354(3) 0.62613(14) 0.0471(7) Uani 1 1 d . . .
H35A H 0.4774 0.2310 0.6486 0.071 Uiso 1 1 calc R . .
H35B H 0.3193 0.2174 0.6624 0.071 Uiso 1 1 calc R . .
H35C H 0.3771 0.3046 0.5998 0.071 Uiso 1 1 calc R . .
C36 C 0.3028(3) 0.1686(3) 0.54148(15) 0.0494(7) Uani 1 1 d . . .
H36A H 0.2254 0.1494 0.5781 0.074 Uiso 1 1 calc R . .
H36B H 0.3225 0.1224 0.5086 0.074 Uiso 1 1 calc R . .
H36C H 0.2804 0.2380 0.5158 0.074 Uiso 1 1 calc R . .
C37 C 0.4518(3) 0.5199(2) 0.18894(16) 0.0462(6) Uani 1 1 d . . .
H37A H 0.4877 0.4478 0.1981 0.069 Uiso 1 1 calc R . .
H37B H 0.4387 0.5420 0.1396 0.069 Uiso 1 1 calc R . .
H37C H 0.3642 0.5307 0.2199 0.069 Uiso 1 1 calc R . .
C38 C 0.4963(3) 0.6941(2) 0.18958(17) 0.0562(8) Uani 1 1 d . . .
H38A H 0.5609 0.7329 0.1992 0.084 Uiso 1 1 calc R . .
H38B H 0.4086 0.7045 0.2206 0.084 Uiso 1 1 calc R . .
H38C H 0.4834 0.7169 0.1403 0.084 Uiso 1 1 calc R . .
O40 O 0.79590(15) 0.12803(11) 0.25379(8) 0.0273(3) Uani 1 1 d . . .
C41 C 0.7000(2) 0.18625(16) 0.22835(11) 0.0275(4) Uani 1 1 d . . .
O42 O 0.67435(16) 0.27913(11) 0.22695(8) 0.0288(3) Uani 1 1 d . . .
C43 C 0.6121(4) 0.1403(2) 0.1940(2) 0.0606(9) Uani 1 1 d . . .
H43A H 0.5312 0.1886 0.1842 0.091 Uiso 1 1 calc R . .
H43B H 0.5838 0.0783 0.2258 0.091 Uiso 1 1 calc R . .
H43C H 0.6643 0.1241 0.1497 0.091 Uiso 1 1 calc R . .
O45 O 1.14836(15) 0.21737(12) 0.29645(8) 0.0276(3) Uani 1 1 d . . .
C46 C 1.2305(2) 0.18845(18) 0.34250(11) 0.0294(4) Uani 1 1 d . . .
O47 O 1.2214(2) 0.11385(16) 0.38904(11) 0.0506(5) Uani 1 1 d . . .
C48 C 1.3406(3) 0.2541(2) 0.33452(14) 0.0418(6) Uani 1 1 d . . .
H48A H 1.3998 0.2240 0.3697 0.063 Uiso 1 1 calc R . .
H48B H 1.2987 0.3218 0.3415 0.063 Uiso 1 1 calc R . .
H48C H 1.3948 0.2593 0.2871 0.063 Uiso 1 1 calc R . .
O50 O 0.89819(16) 0.48752(12) 0.26237(9) 0.0313(3) Uani 1 1 d . . .
C51 C 1.0050(2) 0.50537(16) 0.27689(11) 0.0275(4) Uani 1 1 d . . .
O52 O 1.12180(18) 0.45492(14) 0.26532(10) 0.0372(4) Uani 1 1 d . . .
C53 C 0.9956(3) 0.5938(2) 0.31120(15) 0.0437(6) Uani 1 1 d . . .
H53A H 0.9330 0.6501 0.2899 0.065 Uiso 1 1 calc R . .
H53B H 1.0862 0.6149 0.3043 0.065 Uiso 1 1 calc R . .
H53C H 0.9615 0.5740 0.3618 0.065 Uiso 1 1 calc R . .
O55 O 1.31959(18) 0.31166(14) 0.15609(9) 0.0387(4) Uani 1 1 d . . .
C56 C 1.3138(2) 0.37893(17) 0.10070(11) 0.0293(4) Uani 1 1 d . . .
O57 O 1.2195(3) 0.44549(18) 0.09303(14) 0.0630(6) Uani 1 1 d . . .
C58 C 1.4362(4) 0.3696(3) 0.04220(17) 0.0710(11) Uani 1 1 d . . .
H58A H 1.4319 0.4306 0.0047 0.107 Uiso 1 1 calc R . .
H58B H 1.4348 0.3103 0.0228 0.107 Uiso 1 1 calc R . .
H58C H 1.5206 0.3620 0.0614 0.107 Uiso 1 1 calc R . .
C60 C 0.6509(13) -0.0790(11) 0.1160(6) 0.094(4) Uiso 0.344(6) 1 d PD B -1
H60A H 0.7172 -0.0327 0.1126 0.140 Uiso 0.344(6) 1 calc PR B -1
H60B H 0.6988 -0.1473 0.1152 0.140 Uiso 0.344(6) 1 calc PR B -1
H60C H 0.5862 -0.0798 0.1601 0.140 Uiso 0.344(6) 1 calc PR B -1
C61 C 0.5776(9) -0.0449(7) 0.0566(5) 0.062(3) Uiso 0.344(6) 1 d PGDU B -1
C62 C 0.4923(10) 0.0466(7) 0.0487(6) 0.069(3) Uiso 0.344(6) 1 d PGDU B -1
H62A H 0.4794 0.0871 0.0830 0.083 Uiso 0.344(6) 1 calc PR B -1
C63 C 0.4261(11) 0.0789(7) -0.0094(6) 0.079(4) Uiso 0.344(6) 1 d PGDU B -1
H63A H 0.3678 0.1414 -0.0149 0.095 Uiso 0.344(6) 1 calc PR B -1
C64 C 0.4450(12) 0.0196(9) -0.0597(5) 0.080(4) Uiso 0.344(6) 1 d PGDU B -1
H64A H 0.3998 0.0416 -0.0994 0.096 Uiso 0.344(6) 1 calc PR B -1
C65 C 0.5303(12) -0.0720(8) -0.0518(6) 0.082(4) Uiso 0.344(6) 1 d PGDU B -1
H65A H 0.5432 -0.1125 -0.0861 0.098 Uiso 0.344(6) 1 calc PR B -1
C66 C 0.5965(10) -0.1042(7) 0.0064(6) 0.092(4) Uiso 0.344(6) 1 d PGDU B -1
H66A H 0.6548 -0.1668 0.0118 0.111 Uiso 0.344(6) 1 calc PR B -1
C60' C 0.477(3) 0.041(2) -0.1086(13) 0.112(12) Uiso 0.156(6) 1 d PDU B -2
H60D H 0.3809 0.0710 -0.1071 0.168 Uiso 0.156(6) 1 calc PR B -2
H60E H 0.4937 -0.0163 -0.1321 0.168 Uiso 0.156(6) 1 calc PR B -2
H60F H 0.5357 0.0921 -0.1347 0.168 Uiso 0.156(6) 1 calc PR B -2
C61' C 0.506(2) 0.0063(15) -0.0367(10) 0.092(6) Uiso 0.156(6) 1 d PGDU B -2
C62' C 0.456(2) 0.0651(14) 0.0137(12) 0.084(6) Uiso 0.156(6) 1 d PGDU B -2
H62B H 0.4018 0.1285 0.0017 0.101 Uiso 0.156(6) 1 calc PR B -2
C63' C 0.485(3) 0.0312(18) 0.0817(11) 0.084(6) Uiso 0.156(6) 1 d PGDU B -2
H63B H 0.4511 0.0714 0.1161 0.101 Uiso 0.156(6) 1 calc PR B -2
C64' C 0.564(2) -0.0615(19) 0.0994(12) 0.102(8) Uiso 0.156(6) 1 d PGDU B -2
H64B H 0.5843 -0.0847 0.1458 0.122 Uiso 0.156(6) 1 calc PR B -2
C65' C 0.614(2) -0.1203(15) 0.0490(15) 0.112(8) Uiso 0.156(6) 1 d PGDU B -2
H65B H 0.6682 -0.1837 0.0610 0.135 Uiso 0.156(6) 1 calc PR B -2
C66' C 0.585(2) -0.0864(15) -0.0190(13) 0.100(7) Uiso 0.156(6) 1 d PGDU B -2
H66B H 0.6189 -0.1266 -0.0535 0.120 Uiso 0.156(6) 1 calc PR B -2
C70 C 1.004(2) 0.6533(11) 0.5360(10) 0.117(10) Uiso 0.288(10) 1 d PDU C -1
H70A H 0.9486 0.7121 0.5119 0.176 Uiso 0.288(10) 1 calc PR C -1
H70B H 1.1008 0.6608 0.5206 0.176 Uiso 0.288(10) 1 calc PR C -1
H70C H 0.9804 0.6487 0.5871 0.176 Uiso 0.288(10) 1 calc PR C -1
C71 C 0.9766(10) 0.5616(5) 0.5188(5) 0.054(3) Uiso 0.288(10) 1 d PGD C -1
C72 C 0.8448(9) 0.5360(6) 0.5352(5) 0.051(3) Uiso 0.288(10) 1 d PGD C -1
H72A H 0.7729 0.5784 0.5573 0.061 Uiso 0.288(10) 1 calc PR C -1
C73 C 0.8180(9) 0.4485(7) 0.5193(5) 0.060(3) Uiso 0.288(10) 1 d PGD C -1
H73A H 0.7279 0.4310 0.5305 0.072 Uiso 0.288(10) 1 calc PR C -1
C74 C 0.9232(11) 0.3865(5) 0.4870(5) 0.062(4) Uiso 0.288(10) 1 d PGD C -1
H74A H 0.9049 0.3267 0.4761 0.075 Uiso 0.288(10) 1 calc PR C -1
C75 C 1.0551(10) 0.4121(6) 0.4705(5) 0.060(4) Uiso 0.288(10) 1 d PGD C -1
H75A H 1.1269 0.3697 0.4484 0.072 Uiso 0.288(10) 1 calc PR C -1
C76 C 1.0818(8) 0.4996(7) 0.4864(5) 0.047(3) Uiso 0.288(10) 1 d PGD C -1
H76A H 1.1719 0.5171 0.4752 0.057 Uiso 0.288(10) 1 calc PR C -1
C70' C 1.0096(15) 0.6632(9) 0.5350(7) 0.044(4) Uiso 0.212(10) 1 d PDU C -2
H70D H 0.9213 0.7052 0.5316 0.066 Uiso 0.212(10) 1 calc PR C -2
H70E H 1.0824 0.7002 0.5051 0.066 Uiso 0.212(10) 1 calc PR C -2
H70F H 1.0246 0.6470 0.5841 0.066 Uiso 0.212(10) 1 calc PR C -2
C71' C 1.0103(9) 0.5693(5) 0.5114(4) 0.035(3) Uiso 0.212(10) 1 d PGD C -2
C72' C 0.8886(9) 0.5290(7) 0.5219(5) 0.047(4) Uiso 0.212(10) 1 d PGD C -2
H72B H 0.8063 0.5630 0.5430 0.056 Uiso 0.212(10) 1 calc PR C -2
C73' C 0.8873(12) 0.4389(7) 0.5013(6) 0.052(4) Uiso 0.212(10) 1 d PGD C -2
H73B H 0.8042 0.4113 0.5085 0.062 Uiso 0.212(10) 1 calc PR C -2
C74' C 1.0077(15) 0.3891(6) 0.4704(6) 0.058(5) Uiso 0.212(10) 1 d PGD C -2
H74B H 1.0069 0.3275 0.4564 0.070 Uiso 0.212(10) 1 calc PR C -2
C75' C 1.1294(12) 0.4294(8) 0.4600(6) 0.076(6) Uiso 0.212(10) 1 d PGD C -2
H75B H 1.2117 0.3953 0.4388 0.091 Uiso 0.212(10) 1 calc PR C -2
C76' C 1.1307(9) 0.5195(8) 0.4805(5) 0.040(3) Uiso 0.212(10) 1 d PGD C -2
H76B H 1.2138 0.5470 0.4733 0.048 Uiso 0.212(10) 1 calc PR C -2

loop_
_atom_site_aniso_label
_atom_site_aniso_U_11
_atom_site_aniso_U_22
_atom_site_aniso_U_33
_atom_site_aniso_U_23
_atom_site_aniso_U_13
_atom_site_aniso_U_12
Zn1 0.02208(11) 0.02068(11) 0.01820(10) -0.00398(8) -0.00265(8) -0.00092(8)
Zn2 0.02165(11) 0.02102(11) 0.02119(11) -0.00422(8) -0.00373(8) -0.00160(8)
Zn3 0.02325(12) 0.03111(13) 0.02946(13) -0.00378(10) -0.00703(9) -0.00706(9)
O1 0.0215(6) 0.0232(6) 0.0179(6) -0.0059(5) -0.0041(5) -0.0027(5)
C1 0.0218(9) 0.0238(9) 0.0176(8) -0.0042(7) -0.0020(7) -0.0040(7)
C2 0.0317(10) 0.0240(9) 0.0178(8) -0.0043(7) -0.0025(7) -0.0010(8)
C3 0.0321(10) 0.0253(10) 0.0204(9) -0.0042(7) -0.0009(8) 0.0047(8)
N4 0.0241(8) 0.0240(8) 0.0186(7) -0.0026(6) -0.0025(6) 0.0008(6)
C5 0.0286(10) 0.0250(10) 0.0227(9) -0.0019(7) -0.0003(8) 0.0034(8)
C6 0.0347(11) 0.0205(9) 0.0209(9) -0.0029(7) 0.0013(8) 0.0021(8)
C7 0.0326(10) 0.0219(9) 0.0203(9) -0.0033(7) -0.0036(8) 0.0033(8)
N8 0.0269(8) 0.0215(8) 0.0200(7) -0.0060(6) -0.0034(6) 0.0004(6)
C9 0.0284(10) 0.0274(10) 0.0176(8) -0.0032(7) -0.0032(7) 0.0024(8)
C10 0.0234(9) 0.0262(9) 0.0192(8) -0.0059(7) -0.0019(7) -0.0014(7)
C11 0.0219(9) 0.0246(9) 0.0187(8) -0.0058(7) -0.0037(7) -0.0045(7)
O11 0.0199(6) 0.0226(6) 0.0198(6) -0.0043(5) -0.0020(5) -0.0032(5)
C12 0.0257(9) 0.0259(9) 0.0213(9) -0.0067(7) -0.0011(7) -0.0007(8)
C13 0.0359(11) 0.0236(9) 0.0242(9) -0.0077(8) 0.0005(8) -0.0009(8)
N14 0.0285(9) 0.0225(8) 0.0264(8) -0.0047(7) -0.0029(7) 0.0004(7)
C15 0.0399(13) 0.0234(10) 0.0358(11) -0.0067(9) -0.0007(10) 0.0074(9)
C16 0.0340(11) 0.0280(11) 0.0328(11) -0.0011(9) -0.0049(9) 0.0078(9)
C17 0.0327(11) 0.0219(9) 0.0307(10) -0.0029(8) -0.0048(8) 0.0015(8)
N18 0.0224(8) 0.0205(8) 0.0259(8) -0.0046(6) -0.0047(6) -0.0015(6)
C19 0.0283(10) 0.0205(9) 0.0214(8) -0.0023(7) -0.0021(7) -0.0015(7)
C20 0.0263(9) 0.0235(9) 0.0202(8) -0.0031(7) -0.0046(7) -0.0055(7)
C21 0.0394(12) 0.0267(10) 0.0193(9) -0.0022(7) -0.0096(8) -0.0035(9)
C22 0.0568(15) 0.0266(10) 0.0196(9) -0.0016(8) -0.0136(9) -0.0050(10)
C23 0.0518(14) 0.0245(10) 0.0189(9) -0.0055(7) -0.0060(9) 0.0002(9)
C24 0.050(4) 0.032(2) 0.0155(17) -0.0055(14) -0.013(2) -0.003(2)
C25 0.092(5) 0.132(7) 0.041(3) -0.051(4) -0.024(3) 0.025(5)
C26 0.122(6) 0.045(3) 0.034(2) -0.004(2) -0.054(3) 0.000(3)
C27 0.135(7) 0.078(4) 0.059(4) 0.004(3) -0.053(4) -0.065(5)
C28 0.0540(15) 0.0307(11) 0.0301(11) -0.0105(9) -0.0014(10) -0.0140(11)
C29 0.0518(15) 0.0275(11) 0.0353(12) -0.0019(9) 0.0038(11) 0.0121(11)
C30 0.0279(10) 0.0284(10) 0.0195(8) -0.0035(7) -0.0024(7) -0.0041(8)
C31 0.0253(9) 0.0327(11) 0.0208(9) -0.0066(8) -0.0003(7) -0.0060(8)
C32 0.0252(10) 0.0324(11) 0.0243(9) -0.0082(8) -0.0002(8) 0.0010(8)
C33 0.0259(10) 0.0438(13) 0.0226(9) -0.0061(9) 0.0041(8) -0.0078(9)
C34 0.0434(15) 0.0571(18) 0.0406(14) 0.0092(13) 0.0106(12) -0.0081(13)
C35 0.0423(14) 0.0654(19) 0.0346(12) -0.0225(13) 0.0096(11) -0.0120(13)
C36 0.0343(13) 0.076(2) 0.0381(13) -0.0057(13) -0.0025(11) -0.0189(14)
C37 0.0290(12) 0.0548(17) 0.0511(15) -0.0025(13) -0.0098(11) -0.0031(11)
C38 0.0633(19) 0.0375(14) 0.0492(16) -0.0026(12) 0.0008(14) 0.0241(14)
O40 0.0269(7) 0.0255(7) 0.0315(7) -0.0059(6) -0.0095(6) -0.0033(6)
C41 0.0270(10) 0.0277(10) 0.0299(10) -0.0031(8) -0.0088(8) -0.0086(8)
O42 0.0272(7) 0.0237(7) 0.0371(8) -0.0047(6) -0.0109(6) -0.0037(6)
C43 0.067(2) 0.0429(16) 0.090(2) -0.0179(16) -0.0529(19) -0.0042(14)
O45 0.0240(7) 0.0330(8) 0.0264(7) -0.0028(6) -0.0087(6) -0.0049(6)
C46 0.0259(10) 0.0363(11) 0.0275(10) -0.0058(9) -0.0079(8) -0.0057(9)
O47 0.0549(12) 0.0504(12) 0.0483(11) 0.0139(9) -0.0299(10) -0.0207(10)
C48 0.0345(12) 0.0565(16) 0.0387(13) 0.0003(11) -0.0150(10) -0.0210(12)
O50 0.0326(8) 0.0258(8) 0.0387(8) -0.0083(6) -0.0088(7) -0.0073(6)
C51 0.0390(12) 0.0235(9) 0.0221(9) -0.0021(7) -0.0062(8) -0.0122(8)
O52 0.0335(9) 0.0384(9) 0.0459(10) -0.0123(8) -0.0123(7) -0.0102(7)
C53 0.0626(17) 0.0332(12) 0.0441(14) -0.0131(11) -0.0200(13) -0.0107(12)
O55 0.0326(9) 0.0449(10) 0.0342(9) 0.0002(7) -0.0043(7) -0.0057(7)
C56 0.0301(10) 0.0317(11) 0.0277(10) 0.0006(8) -0.0100(8) -0.0117(9)
O57 0.0620(14) 0.0526(13) 0.0718(15) 0.0079(11) -0.0309(12) -0.0060(11)
C58 0.087(3) 0.083(3) 0.0385(16) -0.0085(16) 0.0133(16) -0.031(2)

loop_
_atom_type_symbol
_atom_type_description
_atom_type_scat_dispersion_real
_atom_type_scat_dispersion_imag
_atom_type_scat_source
C C 0.0033 0.0016 'International Tables Vol C Tables 4.2.6.8 and 6.1.1.4'
H H 0.0000 0.0000 'International Tables Vol C Tables 4.2.6.8 and 6.1.1.4'
N N 0.0061 0.0033 'International Tables Vol C Tables 4.2.6.8 and 6.1.1.4'
O O 0.0106 0.0060 'International Tables Vol C Tables 4.2.6.8 and 6.1.1.4'
Zn Zn 0.2839 1.4301 'International Tables Vol C Tables 4.2.6.8 and 6.1.1.4'

loop_
_geom_angle_atom_site_label_1
_geom_angle_atom_site_label_2
_geom_angle_atom_site_label_3
_geom_angle
_geom_angle_site_symmetry_1
_geom_angle_site_symmetry_3
_geom_angle_publ_flag
O11 Zn1 N8 95.92(6) . . ?
O11 Zn1 N4 169.89(6) . . ?
N8 Zn1 N4 91.25(6) . . ?
O11 Zn1 O45 91.27(6) . . ?
N8 Zn1 O45 108.61(6) . . ?
N4 Zn1 O45 93.18(7) . . ?
O11 Zn1 O40 92.89(6) . . ?
N8 Zn1 O40 84.88(6) . . ?
N4 Zn1 O40 80.64(6) . . ?
O45 Zn1 O40 165.40(6) . . ?
O11 Zn1 O1 82.21(5) . . ?
N8 Zn1 O1 174.77(6) . . ?
N4 Zn1 O1 90.03(6) . . ?
O45 Zn1 O1 76.37(5) . . ?
O40 Zn1 O1 90.33(5) . . ?
O42 Zn2 O11 94.53(6) . . ?
O42 Zn2 O50 170.93(6) . . ?
O11 Zn2 O50 94.04(6) . . ?
O42 Zn2 N14 88.84(7) . . ?
O11 Zn2 N14 93.56(6) . . ?
O50 Zn2 N14 87.68(7) . . ?
O42 Zn2 N18 83.07(6) . . ?
O11 Zn2 N18 173.99(6) . . ?
O50 Zn2 N18 88.68(6) . . ?
N14 Zn2 N18 91.91(7) . . ?
O42 Zn2 O1 93.40(6) . . ?
O11 Zn2 O1 83.28(5) . . ?
O50 Zn2 O1 90.54(6) . . ?
N14 Zn2 O1 176.26(6) . . ?
N18 Zn2 O1 91.34(6) . . ?
O52 Zn3 O55 120.84(8) . . ?
O52 Zn3 O1 118.16(6) . . ?
O55 Zn3 O1 115.43(7) . . ?
O52 Zn3 O45 105.10(7) . . ?
O55 Zn3 O45 101.87(7) . . ?
O1 Zn3 O45 85.82(6) . . ?
C1 O1 Zn3 120.03(12) . . ?
C1 O1 Zn2 116.62(11) . . ?
Zn3 O1 Zn2 111.94(6) . . ?
C1 O1 Zn1 117.51(11) . . ?
Zn3 O1 Zn1 96.79(5) . . ?
Zn2 O1 Zn1 87.86(5) . . ?
O1 C1 C2 121.21(17) . . ?
O1 C1 C20 120.12(17) . . ?
C2 C1 C20 118.67(18) . . ?
C23 C2 C1 119.42(19) . . ?
C23 C2 C3 119.03(19) . . ?
C1 C2 C3 121.47(18) . . ?
N4 C3 C2 112.95(17) . . ?
C3 N4 C5 110.80(16) . . ?
C3 N4 Zn1 113.39(13) . . ?
C5 N4 Zn1 114.65(12) . . ?
N4 C5 C6 113.66(17) . . ?
C28 C6 C7 111.49(19) . . ?
C28 C6 C29 109.1(2) . . ?
C7 C6 C29 106.08(18) . . ?
C28 C6 C5 110.71(18) . . ?
C7 C6 C5 112.48(18) . . ?
C29 C6 C5 106.76(18) . . ?
N8 C7 C6 115.45(16) . . ?
C7 N8 C9 109.16(15) . . ?
C7 N8 Zn1 119.29(13) . . ?
C9 N8 Zn1 108.48(12) . . ?
N8 C9 C10 114.25(16) . . ?
C30 C10 C11 120.51(19) . . ?
C30 C10 C9 117.00(18) . . ?
C11 C10 C9 122.16(18) . . ?
O11 C11 C10 122.32(17) . . ?
O11 C11 C12 120.69(17) . . ?
C10 C11 C12 116.87(18) . . ?
C11 O11 Zn1 121.91(12) . . ?
C11 O11 Zn2 121.51(12) . . ?
Zn1 O11 Zn2 96.94(5) . . ?
C32 C12 C11 120.27(19) . . ?
C32 C12 C13 118.45(19) . . ?
C11 C12 C13 121.17(18) . . ?
N14 C13 C12 113.04(17) . . ?
C15 N14 C13 109.30(17) . . ?
C15 N14 Zn2 117.37(14) . . ?
C13 N14 Zn2 107.41(13) . . ?
N14 C15 C16 115.40(19) . . ?
C37 C16 C15 111.5(2) . . ?
C37 C16 C17 111.4(2) . . ?
C15 C16 C17 111.34(19) . . ?
C37 C16 C38 109.7(2) . . ?
C15 C16 C38 106.4(2) . . ?
C17 C16 C38 106.2(2) . . ?
N18 C17 C16 114.66(18) . . ?
C17 N18 C19 110.67(16) . . ?
C17 N18 Zn2 116.50(13) . . ?
C19 N18 Zn2 110.83(12) . . ?
N18 C19 C20 111.48(16) . . ?
C21 C20 C1 119.70(19) . . ?
C21 C20 C19 119.53(18) . . ?
C1 C20 C19 120.73(17) . . ?
C22 C21 C20 122.07(19) . . ?
C21 C22 C23 116.75(19) . . ?
C21 C22 C24 125.0(3) . . ?
C23 C22 C24 117.7(3) . . ?
C21 C22 C24' 116.0(3) . . ?
C23 C22 C24' 126.7(3) . . ?
C24 C22 C24' 16.9(3) . . ?
C22 C23 C2 122.4(2) . . ?
C26 C24 C27 109.5(5) . . ?
C26 C24 C25 108.3(5) . . ?
C27 C24 C25 107.4(5) . . ?
C26 C24 C22 111.6(4) . . ?
C27 C24 C22 105.2(4) . . ?
C25 C24 C22 114.6(4) . . ?
C26' C24' C25' 109.8(7) . . ?
C26' C24' C27' 108.3(6) . . ?
C25' C24' C27' 107.9(6) . . ?
C26' C24' C22 105.5(6) . . ?
C25' C24' C22 114.8(6) . . ?
C27' C24' C22 110.5(5) . . ?
C31 C30 C10 122.91(19) . . ?
C30 C31 C32 115.95(19) . . ?
C30 C31 C33 123.0(2) . . ?
C32 C31 C33 120.99(19) . . ?
C12 C32 C31 122.9(2) . . ?
C34 C33 C35 109.1(2) . . ?
C34 C33 C31 112.6(2) . . ?
C35 C33 C31 110.2(2) . . ?
C34 C33 C36 107.9(2) . . ?
C35 C33 C36 109.3(2) . . ?
C31 C33 C36 107.74(19) . . ?
C41 O40 Zn1 129.42(14) . . ?
O42 C41 O40 125.56(19) . . ?
O42 C41 C43 117.8(2) . . ?
O40 C41 C43 116.6(2) . . ?
C41 O42 Zn2 128.47(14) . . ?
C46 O45 Zn3 127.19(14) . . ?
C46 O45 Zn1 131.60(14) . . ?
Zn3 O45 Zn1 100.74(6) . . ?
O47 C46 O45 123.2(2) . . ?
O47 C46 C48 121.0(2) . . ?
O45 C46 C48 115.8(2) . . ?
C51 O50 Zn2 144.91(15) . . ?
O50 C51 O52 125.5(2) . . ?
O50 C51 C53 117.7(2) . . ?
O52 C51 C53 116.8(2) . . ?
C51 O52 Zn3 120.82(14) . . ?
C56 O55 Zn3 104.39(15) . . ?
O57 C56 O55 123.9(2) . . ?
O57 C56 C58 121.5(3) . . ?
O55 C56 C58 114.6(2) . . ?
O57 C56 Zn3 76.57(17) . . ?
O55 C56 Zn3 47.29(12) . . ?
C58 C56 Zn3 161.8(2) . . ?
C62 C61 C66 120.0 . . ?
C62 C61 C60 121.0(6) . . ?
C66 C61 C60 119.0(6) . . ?
C61 C62 C63 120.0 . . ?
C64 C63 C62 120.0 . . ?
C63 C64 C65 120.0 . . ?
C66 C65 C64 120.0 . . ?
C65 C66 C61 120.0 . . ?
C62' C61' C66' 120.0 . . ?
C62' C61' C60' 120.7(8) . . ?
C66' C61' C60' 119.3(8) . . ?
C61' C62' C63' 120.0 . . ?
C62' C63' C64' 120.0 . . ?
C65' C64' C63' 120.0 . . ?
C64' C65' C66' 120.0 . . ?
C65' C66' C61' 120.0 . . ?
C72 C71 C76 120.0 . . ?
C72 C71 C70 119.6(7) . . ?
C76 C71 C70 120.4(7) . . ?
C71 C72 C73 120.0 . . ?
C72 C73 C74 120.0 . . ?
C75 C74 C73 120.0 . . ?
C74 C75 C76 120.0 . . ?
C75 C76 C71 120.0 . . ?
C72' C71' C76' 120.0 . . ?
C72' C71' C70' 119.0(6) . . ?
C76' C71' C70' 121.0(6) . . ?
C71' C72' C73' 120.0 . . ?
C74' C73' C72' 120.0 . . ?
C75' C74' C73' 120.0 . . ?
C74' C75' C76' 120.0 . . ?
C75' C76' C71' 120.0 . . ?

loop_
_geom_bond_atom_site_label_1
_geom_bond_atom_site_label_2
_geom_bond_distance
_geom_bond_site_symmetry_2
_geom_bond_publ_flag
Zn1 O11 2.0587(14) . ?
Zn1 N8 2.0923(17) . ?
Zn1 N4 2.1284(17) . ?
Zn1 O45 2.1309(15) . ?
Zn1 O40 2.1491(15) . ?
Zn1 O1 2.2843(14) . ?
Zn2 O42 2.0873(15) . ?
Zn2 O11 2.1003(13) . ?
Zn2 O50 2.1112(15) . ?
Zn2 N14 2.1286(18) . ?
Zn2 N18 2.1320(17) . ?
Zn2 O1 2.2027(14) . ?
Zn3 O52 1.9354(18) . ?
Zn3 O55 1.9521(18) . ?
Zn3 O1 1.9884(14) . ?
Zn3 O45 2.0244(15) . ?
O1 C1 1.367(2) . ?
C1 C2 1.395(3) . ?
C1 C20 1.403(3) . ?
C2 C23 1.394(3) . ?
C2 C3 1.513(3) . ?
C3 N4 1.470(3) . ?
N4 C5 1.482(3) . ?
C5 C6 1.534(3) . ?
C6 C28 1.523(3) . ?
C6 C7 1.528(3) . ?
C6 C29 1.533(3) . ?
C7 N8 1.481(3) . ?
N8 C9 1.484(3) . ?
C9 C10 1.502(3) . ?
C10 C30 1.394(3) . ?
C10 C11 1.406(3) . ?
C11 O11 1.348(2) . ?
C11 C12 1.412(3) . ?
C12 C32 1.392(3) . ?
C12 C13 1.498(3) . ?
C13 N14 1.482(3) . ?
N14 C15 1.476(3) . ?
C15 C16 1.528(3) . ?
C16 C37 1.528(4) . ?
C16 C17 1.529(3) . ?
C16 C38 1.538(3) . ?
C17 N18 1.475(3) . ?
N18 C19 1.481(3) . ?
C19 C20 1.497(3) . ?
C20 C21 1.393(3) . ?
C21 C22 1.390(3) . ?
C22 C23 1.394(3) . ?
C22 C24 1.529(4) . ?
C22 C24' 1.562(8) . ?
C24 C26 1.503(6) . ?
C24 C27 1.513(7) . ?
C24 C25 1.516(8) . ?
C24' C26' 1.496(9) . ?
C24' C25' 1.520(9) . ?
C24' C27' 1.531(9) . ?
C30 C31 1.385(3) . ?
C31 C32 1.395(3) . ?
C31 C33 1.533(3) . ?
C33 C34 1.517(4) . ?
C33 C35 1.523(4) . ?
C33 C36 1.534(4) . ?
O40 C41 1.253(3) . ?
C41 O42 1.250(3) . ?
C41 C43 1.508(3) . ?
O45 C46 1.301(2) . ?
C46 O47 1.208(3) . ?
C46 C48 1.508(3) . ?
O50 C51 1.245(3) . ?
C51 O52 1.268(3) . ?
C51 C53 1.503(3) . ?
O55 C56 1.261(3) . ?
C56 O57 1.207(3) . ?
C56 C58 1.525(4) . ?
C60 C61 1.455(12) . ?
C61 C62 1.3900 . ?
C61 C66 1.3900 . ?
C62 C63 1.3900 . ?
C63 C64 1.3900 . ?
C64 C65 1.3900 . ?
C65 C66 1.3900 . ?
C60' C61' 1.462(13) . ?
C61' C62' 1.3900 . ?
C61' C66' 1.3900 . ?
C62' C63' 1.3900 . ?
C63' C64' 1.3900 . ?
C64' C65' 1.3900 . ?
C65' C66' 1.3900 . ?
C70 C71 1.459(12) . ?
C71 C72 1.3900 . ?
C71 C76 1.3900 . ?
C72 C73 1.3900 . ?
C73 C74 1.3900 . ?
C74 C75 1.3900 . ?
C75 C76 1.3900 . ?
C70' C71' 1.467(10) . ?
C71' C72' 1.3900 . ?
C71' C76' 1.3900 . ?
C72' C73' 1.3900 . ?
C73' C74' 1.3900 . ?
C74' C75' 1.3900 . ?
C75' C76' 1.3900 . ?
